data_1546311
loop_
_publ_author_name
'Nguyen, Minh T.'
'Jones, Richard A.'
'Holliday, Bradley'

_publ_section_title
;
 Effect of Conjugation Length and Metal-Backbone Interactions on Charge
 Transport Properties of Conducting Metallopolymers
;
_journal_name_full 'Polym. Chem.'
_journal_paper_doi 10.1039/C7PY00673J
_journal_year 2017
_chemical_formula_moiety 'C27 H26 N2 O2 S2'
_chemical_formula_sum 'C27 H26 N2 O2 S2'
_chemical_formula_weight 474.62
_chemical_name_systematic
;
 ?
;
_space_group_IT_number 19
_symmetry_cell_setting orthorhombic
_symmetry_space_group_name_Hall 'P 2ac 2ab'
_symmetry_space_group_name_H-M 'P 21 21 21'
_atom_sites_solution_hydrogens geom
_atom_sites_solution_primary direct
_atom_sites_solution_secondary difmap
_audit_creation_method SHELXL-97
_audit_update_record
;
2017-04-20 deposited with the CCDC.
2017-06-13 downloaded from the CCDC.
;
_cell_angle_alpha 90.00
_cell_angle_beta 90.00
_cell_angle_gamma 90.00
_cell_formula_units_Z 4
_cell_length_a 5.7227(18)
_cell_length_b 12.3378(37)
_cell_length_c 33.1425(107)
_cell_measurement_reflns_used 7745
_cell_measurement_temperature 293(2)
_cell_measurement_theta_max 27.4546
_cell_measurement_theta_min 1.7612
_cell_volume 2340.0(13)
_computing_structure_refinement 'SHELXL-97 (Sheldrick, 1997)'
_diffrn_ambient_temperature 293(2)
_diffrn_measured_fraction_theta_full 0.996
_diffrn_measured_fraction_theta_max 0.996
_diffrn_measurement_device_type
;
Mercury2 (2x2 bin mode)
;
_diffrn_radiation_monochromator graphite
_diffrn_radiation_source 'fine-focus sealed tube'
_diffrn_radiation_type MoK\a
_diffrn_radiation_wavelength 0.71073
_diffrn_reflns_av_R_equivalents 0.0948
_diffrn_reflns_av_sigmaI/netI 0.0800
_diffrn_reflns_limit_h_max 7
_diffrn_reflns_limit_h_min -7
_diffrn_reflns_limit_k_max 15
_diffrn_reflns_limit_k_min -15
_diffrn_reflns_limit_l_max 42
_diffrn_reflns_limit_l_min -42
_diffrn_reflns_number 23427
_diffrn_reflns_theta_full 27.46
_diffrn_reflns_theta_max 27.46
_diffrn_reflns_theta_min 1.76
_exptl_absorpt_coefficient_mu 0.256
_exptl_absorpt_correction_T_max 0.9823
_exptl_absorpt_correction_T_min 0.9459
_exptl_absorpt_correction_type multi-scan
_exptl_absorpt_process_details 'The Rigaku Corporation, Tokyo, Japan'
_exptl_crystal_colour yellow
_exptl_crystal_density_diffrn 1.347
_exptl_crystal_density_method 'not measured'
_exptl_crystal_description block
_exptl_crystal_F_000 1000
_exptl_crystal_size_max 0.22
_exptl_crystal_size_mid 0.18
_exptl_crystal_size_min 0.07
_refine_diff_density_max 0.423
_refine_diff_density_min -0.354
_refine_diff_density_rms 0.062
_refine_ls_abs_structure_details 'Flack H D (1983), Acta Cryst. A39, 876-881'
_refine_ls_abs_structure_Flack -0.05(12)
_refine_ls_extinction_method none
_refine_ls_goodness_of_fit_ref 0.920
_refine_ls_hydrogen_treatment mixed
_refine_ls_matrix_type full
_refine_ls_number_parameters 336
_refine_ls_number_reflns 5305
_refine_ls_number_restraints 177
_refine_ls_restrained_S_all 0.905
_refine_ls_R_factor_all 0.0759
_refine_ls_R_factor_gt 0.0645
_refine_ls_shift/su_max 0.016
_refine_ls_shift/su_mean 0.002
_refine_ls_structure_factor_coef Fsqd
_refine_ls_weighting_details 'calc w=1/[\s^2^(Fo^2^)+(0.1008P)^2^+1.2065P] where P=(Fo^2^+2Fc^2^)/3'
_refine_ls_weighting_scheme calc
_refine_ls_wR_factor_gt 0.1613
_refine_ls_wR_factor_ref 0.1703
_reflns_number_gt 4601
_reflns_number_total 5305
_reflns_threshold_expression >2sigma(I)
_cod_data_source_file c7py00673j2.cif
_cod_data_source_block shelxl
_cod_depositor_comments
;
The following automatic conversions were performed:

'_symmetry_cell_setting' value 'Orthorhombic' changed to
'orthorhombic' according to
/home/data/users/saulius/crontab/automatic-downloads/rss-feeds/RSC/lib/dictionaries/cif_core.dic
dictionary named 'cif_core.dic' version 2.4.2 from 2011-04-26.

'_exptl_absorpt_correction_type' value 'Multi-scan' changed to
'multi-scan' according to
/home/data/users/saulius/crontab/automatic-downloads/rss-feeds/RSC/lib/dictionaries/cif_core.dic
dictionary named 'cif_core.dic' version 2.4.2 from 2011-04-26.

Automatic conversion script
Id: cif_fix_values 4973 2017-02-22 13:04:09Z antanas 
;
_cod_original_cell_volume 2340.2
_cod_original_sg_symbol_H-M P212121
_cod_database_code 1546311

loop_
_symmetry_equiv_pos_as_xyz
'x, y, z'
'-x+1/2, -y, z+1/2'
'x+1/2, -y+1/2, -z'
'-x, y+1/2, -z+1/2'

loop_
_atom_site_label
_atom_site_type_symbol
_atom_site_fract_x
_atom_site_fract_y
_atom_site_fract_z
_atom_site_U_iso_or_equiv
_atom_site_adp_type
_atom_site_occupancy
_atom_site_symmetry_multiplicity
_atom_site_calc_flag
_atom_site_refinement_flags
_atom_site_disorder_assembly
_atom_site_disorder_group
O2 O 1.0970(5) -0.15495(19) 0.30331(6) 0.0304(6) Uani 1 1 d . . .
H2 H 0.9928 -0.1962 0.2960 0.046 Uiso 1 1 calc R . .
O1 O 0.2803(4) -0.32602(19) 0.15817(7) 0.0308(6) Uani 1 1 d . . .
H1 H 0.3747 -0.3480 0.1749 0.046 Uiso 1 1 calc R . .
N2 N 0.7034(5) -0.2549(2) 0.30603(8) 0.0264(6) Uani 1 1 d . . .
C12 C 0.8099(6) -0.3773(3) 0.23065(9) 0.0241(7) Uani 1 1 d . . .
H12A H 0.9212 -0.3245 0.2407 0.029 Uiso 1 1 calc R . .
H12B H 0.8969 -0.4353 0.2178 0.029 Uiso 1 1 calc R . .
C13 C 0.6678(6) -0.4238(3) 0.26638(9) 0.0221(7) Uani 1 1 d . . .
C8 C 0.3611(6) -0.2331(3) 0.14124(9) 0.0240(7) Uani 1 1 d . . .
C14 C 0.4855(6) -0.5052(3) 0.25122(10) 0.0263(7) Uani 1 1 d . . .
H14A H 0.3996 -0.5336 0.2737 0.039 Uiso 1 1 calc R . .
H14B H 0.5628 -0.5634 0.2374 0.039 Uiso 1 1 calc R . .
H14C H 0.3801 -0.4695 0.2330 0.039 Uiso 1 1 calc R . .
C11 C 0.7246(6) -0.2386(3) 0.18361(9) 0.0239(7) Uani 1 1 d . . .
H11 H 0.8676 -0.2079 0.1905 0.029 Uiso 1 1 calc R . .
C18 C 0.8262(6) -0.1355(3) 0.35865(9) 0.0235(7) Uani 1 1 d . . .
C21 C 1.1940(6) -0.0372(3) 0.35726(10) 0.0263(7) Uani 1 1 d . . .
H21 H 1.3365 -0.0221 0.3450 0.032 Uiso 1 1 calc R . .
C15 C 0.8404(6) -0.4820(3) 0.29470(9) 0.0287(7) Uani 1 1 d . . .
H15A H 0.7567 -0.5123 0.3171 0.043 Uiso 1 1 calc R . .
H15B H 0.9541 -0.4311 0.3044 0.043 Uiso 1 1 calc R . .
H15C H 0.9180 -0.5390 0.2802 0.043 Uiso 1 1 calc R . .
C10 C 0.5757(6) -0.1868(3) 0.15274(9) 0.0225(7) Uani 1 1 d . . .
C9 C 0.6466(6) -0.0891(3) 0.13466(9) 0.0244(7) Uani 1 1 d . . .
H9 H 0.7890 -0.0588 0.1421 0.029 Uiso 1 1 calc R . .
C16 C 0.5388(6) -0.3332(3) 0.28904(10) 0.0265(7) Uani 1 1 d . . .
H16A H 0.4334 -0.2964 0.2707 0.032 Uiso 1 1 calc R . .
H16B H 0.4461 -0.3646 0.3106 0.032 Uiso 1 1 calc R . .
C22 C 1.1374(6) 0.0118(3) 0.39322(10) 0.0271(7) Uani 1 1 d . . .
H22 H 1.2412 0.0611 0.4046 0.033 Uiso 1 1 calc R . .
C6 C 0.2979(6) -0.0851(3) 0.09526(10) 0.0272(7) Uani 1 1 d . . .
H6 H 0.2039 -0.0512 0.0761 0.033 Uiso 1 1 calc R . .
C7 C 0.2244(6) -0.1814(3) 0.11212(10) 0.0293(8) Uani 1 1 d . . .
H7 H 0.0834 -0.2120 0.1041 0.035 Uiso 1 1 calc R . .
C19 C 0.7765(6) -0.0854(3) 0.39565(9) 0.0246(7) Uani 1 1 d . . .
H19 H 0.6380 -0.1026 0.4089 0.030 Uiso 1 1 calc R . .
C17 C 0.6644(6) -0.2136(3) 0.34090(10) 0.0250(7) Uani 1 1 d . . .
H17 H 0.5310 -0.2336 0.3551 0.030 Uiso 1 1 calc R . .
C20 C 1.0384(6) -0.1098(3) 0.33900(9) 0.0247(7) Uani 1 1 d . . .
N1 N 0.6571(5) -0.3257(2) 0.20091(8) 0.0230(6) Uani 1 1 d . . .
C27 C 0.6901(8) 0.1072(3) 0.51494(11) 0.0373(10) Uani 0.965(4) 1 d P . .
H27 H 0.5940 0.1218 0.5369 0.045 Uiso 0.965(4) 1 calc PR . .
C26 C 0.8961(8) 0.1534(3) 0.50932(11) 0.0324(9) Uani 0.965(4) 1 d P . .
H26 H 0.9588 0.2041 0.5271 0.039 Uiso 0.965(4) 1 calc PR . .
C25 C 1.0138(5) 0.1187(2) 0.47364(8) 0.0159(6) Uani 0.965(4) 1 d P . .
H25 H 1.1614 0.1419 0.4657 0.019 Uiso 0.965(4) 1 calc PR . .
S2 S 0.6197(2) 0.01813(9) 0.47766(3) 0.0390(3) Uani 0.965(4) 1 d P . .
C1 C 0.793(3) 0.2302(12) 0.0634(5) 0.028(2) Uani 0.677(4) 1 d PDU A 1
H1A H 0.8953 0.2874 0.0588 0.033 Uiso 0.677(4) 1 calc PR A 1
C2 C 0.591(3) 0.2140(11) 0.0426(5) 0.0302(19) Uani 0.677(4) 1 d PDU A 1
H2A H 0.5406 0.2596 0.0220 0.036 Uiso 0.677(4) 1 calc PR A 1
C3 C 0.461(3) 0.1171(16) 0.0558(5) 0.032(3) Uani 0.677(4) 1 d PDU A 1
H3 H 0.3188 0.0940 0.0452 0.038 Uiso 0.677(4) 1 calc PR A 1
S1 S 0.8335(6) 0.1317(3) 0.09924(11) 0.0277(5) Uani 0.677(4) 1 d PDU A 1
C2A C 0.810(6) 0.220(2) 0.0715(10) 0.031(5) Uani 0.323(4) 1 d PDU A 2
H2A1 H 0.9326 0.2689 0.0737 0.037 Uiso 0.323(4) 1 calc PR A 2
C1A C 0.634(6) 0.231(2) 0.0450(10) 0.038(5) Uani 0.323(4) 1 d PDU A 2
H1A1 H 0.6215 0.2883 0.0268 0.045 Uiso 0.323(4) 1 calc PR A 2
C3A C 0.789(5) 0.121(3) 0.0969(10) 0.038(5) Uani 0.323(4) 1 d PDU A 2
H3A H 0.8952 0.0991 0.1165 0.046 Uiso 0.323(4) 1 calc PR A 2
S1A S 0.4370(18) 0.1274(10) 0.0487(3) 0.0314(14) Uani 0.323(4) 1 d PDU A 2
C4 C 0.5839(6) 0.0654(3) 0.08658(9) 0.0262(7) Uani 1 1 d DU . .
C5 C 0.5104(6) -0.0367(3) 0.10613(9) 0.0237(7) Uani 1 1 d . A .
C23 C 0.9273(6) -0.0108(3) 0.41322(9) 0.0250(7) Uani 1 1 d . . .
C24 C 0.8727(7) 0.0428(3) 0.45169(9) 0.0239(7) Uani 0.965(4) 1 d P . .

loop_
_atom_site_aniso_label
_atom_site_aniso_U_11
_atom_site_aniso_U_22
_atom_site_aniso_U_33
_atom_site_aniso_U_23
_atom_site_aniso_U_13
_atom_site_aniso_U_12
O2 0.0292(14) 0.0340(13) 0.0281(11) -0.0060(10) 0.0068(11) -0.0057(11)
O1 0.0252(13) 0.0309(13) 0.0364(12) 0.0054(11) -0.0063(11) -0.0087(11)
N2 0.0234(15) 0.0284(15) 0.0274(13) -0.0054(11) 0.0014(11) 0.0004(13)
C12 0.0199(16) 0.0278(17) 0.0247(14) -0.0031(13) 0.0008(12) 0.0003(15)
C13 0.0195(16) 0.0218(15) 0.0250(14) -0.0003(12) 0.0013(12) 0.0005(14)
C8 0.0169(16) 0.0273(16) 0.0277(15) -0.0006(13) 0.0011(12) -0.0031(15)
C14 0.0231(17) 0.0281(18) 0.0276(15) 0.0015(13) 0.0023(12) -0.0008(15)
C11 0.0209(17) 0.0258(17) 0.0250(14) -0.0053(12) 0.0024(12) -0.0019(14)
C18 0.0228(16) 0.0250(16) 0.0228(14) 0.0022(12) 0.0006(12) 0.0025(15)
C21 0.0178(16) 0.0279(17) 0.0331(16) 0.0030(14) 0.0021(13) -0.0005(15)
C15 0.0230(17) 0.0346(18) 0.0285(15) 0.0079(14) 0.0011(13) 0.0043(17)
C10 0.0210(16) 0.0215(15) 0.0252(14) -0.0002(12) 0.0018(12) 0.0029(14)
C9 0.0171(16) 0.0276(16) 0.0284(14) -0.0052(12) 0.0029(12) 0.0018(15)
C16 0.0211(17) 0.0283(18) 0.0302(16) -0.0043(13) -0.0011(13) -0.0003(15)
C22 0.0252(18) 0.0269(17) 0.0293(15) 0.0024(13) -0.0033(13) 0.0002(16)
C6 0.0225(17) 0.0310(18) 0.0280(15) 0.0008(13) -0.0027(13) 0.0011(15)
C7 0.0224(18) 0.035(2) 0.0304(16) -0.0008(14) -0.0063(13) -0.0016(16)
C19 0.0181(16) 0.0314(17) 0.0244(14) 0.0044(13) 0.0037(12) 0.0048(14)
C17 0.0196(17) 0.0255(17) 0.0300(15) 0.0024(13) 0.0022(13) 0.0002(15)
C20 0.0228(17) 0.0240(17) 0.0272(14) 0.0019(13) 0.0070(13) 0.0014(14)
N1 0.0205(14) 0.0235(13) 0.0250(12) 0.0008(10) -0.0002(11) 0.0011(12)
C27 0.047(3) 0.034(2) 0.0311(17) 0.0004(15) 0.0107(17) 0.006(2)
C26 0.040(2) 0.0261(19) 0.0312(17) -0.0035(14) -0.0068(16) 0.0032(18)
C25 0.0113(14) 0.0115(13) 0.0249(14) -0.0064(11) -0.0012(11) 0.0017(12)
S2 0.0344(6) 0.0451(6) 0.0375(5) -0.0085(4) 0.0090(4) -0.0083(5)
C1 0.030(4) 0.027(4) 0.025(6) 0.002(3) 0.000(3) -0.007(3)
C2 0.038(5) 0.021(4) 0.031(3) 0.000(3) -0.007(3) 0.003(3)
C3 0.032(5) 0.027(5) 0.036(6) 0.012(4) -0.005(4) -0.003(4)
S1 0.0228(11) 0.0269(10) 0.0335(9) 0.0022(7) -0.0009(8) -0.0040(8)
C2A 0.039(9) 0.031(8) 0.023(11) -0.002(6) 0.001(6) -0.009(7)
C1A 0.047(13) 0.024(9) 0.042(10) 0.005(8) 0.006(8) -0.001(7)
C3A 0.025(10) 0.044(12) 0.045(10) 0.009(8) 0.003(7) 0.002(7)
S1A 0.029(3) 0.030(3) 0.035(3) 0.008(2) -0.004(2) 0.0033(18)
C4 0.0280(18) 0.0248(16) 0.0259(14) -0.0003(12) 0.0011(13) 0.0023(14)
C5 0.0221(16) 0.0263(17) 0.0227(14) -0.0011(12) -0.0018(12) 0.0046(14)
C23 0.0233(17) 0.0257(16) 0.0259(14) 0.0031(13) -0.0034(12) 0.0041(15)
C24 0.0263(18) 0.0230(16) 0.0224(14) 0.0021(12) -0.0021(13) 0.0066(15)

loop_
_atom_type_symbol
_atom_type_description
_atom_type_scat_dispersion_real
_atom_type_scat_dispersion_imag
_atom_type_scat_source
C C 0.0033 0.0016 'International Tables Vol C Tables 4.2.6.8 and 6.1.1.4'
H H 0.0000 0.0000 'International Tables Vol C Tables 4.2.6.8 and 6.1.1.4'
N N 0.0061 0.0033 'International Tables Vol C Tables 4.2.6.8 and 6.1.1.4'
O O 0.0106 0.0060 'International Tables Vol C Tables 4.2.6.8 and 6.1.1.4'
S S 0.1246 0.1234 'International Tables Vol C Tables 4.2.6.8 and 6.1.1.4'

loop_
_geom_angle_atom_site_label_1
_geom_angle_atom_site_label_2
_geom_angle_atom_site_label_3
_geom_angle
C20 O2 H2 109.5
C8 O1 H1 109.5
C17 N2 C16 119.8(3)
N1 C12 C13 111.3(3)
N1 C12 H12A 109.4
C13 C12 H12A 109.4
N1 C12 H12B 109.4
C13 C12 H12B 109.4
H12A C12 H12B 108.0
C14 C13 C16 108.0(3)
C14 C13 C15 109.3(3)
C16 C13 C15 110.5(3)
C14 C13 C12 110.5(2)
C16 C13 C12 110.9(3)
C15 C13 C12 107.6(3)
O1 C8 C7 118.7(3)
O1 C8 C10 121.9(3)
C7 C8 C10 119.4(3)
C13 C14 H14A 109.5
C13 C14 H14B 109.5
H14A C14 H14B 109.5
C13 C14 H14C 109.5
H14A C14 H14C 109.5
H14B C14 H14C 109.5
N1 C11 C10 120.0(3)
N1 C11 H11 120.0
C10 C11 H11 120.0
C19 C18 C20 118.5(3)
C19 C18 C17 121.0(3)
C20 C18 C17 120.5(3)
C22 C21 C20 120.4(3)
C22 C21 H21 119.8
C20 C21 H21 119.8
C13 C15 H15A 109.5
C13 C15 H15B 109.5
H15A C15 H15B 109.5
C13 C15 H15C 109.5
H15A C15 H15C 109.5
H15B C15 H15C 109.5
C9 C10 C8 119.0(3)
C9 C10 C11 120.0(3)
C8 C10 C11 121.0(3)
C5 C9 C10 121.9(3)
C5 C9 H9 119.0
C10 C9 H9 119.0
N2 C16 C13 111.1(3)
N2 C16 H16A 109.4
C13 C16 H16A 109.4
N2 C16 H16B 109.4
C13 C16 H16B 109.4
H16A C16 H16B 108.0
C21 C22 C23 121.6(3)
C21 C22 H22 119.2
C23 C22 H22 119.2
C7 C6 C5 121.8(3)
C7 C6 H6 119.1
C5 C6 H6 119.1
C6 C7 C8 120.2(3)
C6 C7 H7 119.9
C8 C7 H7 119.9
C23 C19 C18 122.2(3)
C23 C19 H19 118.9
C18 C19 H19 118.9
N2 C17 C18 121.0(3)
N2 C17 H17 119.5
C18 C17 H17 119.5
O2 C20 C21 119.0(3)
O2 C20 C18 121.6(3)
C21 C20 C18 119.4(3)
C11 N1 C12 119.1(3)
C26 C27 S2 112.8(3)
C26 C27 H27 123.6
S2 C27 H27 123.6
C27 C26 C25 114.1(3)
C27 C26 H26 123.0
C25 C26 H26 123.0
C26 C25 C24 110.5(3)
C26 C25 H25 124.7
C24 C25 H25 124.7
C27 S2 C24 92.87(19)
C2 C1 S1 111.3(9)
C2 C1 H1A 124.4
S1 C1 H1A 124.4
C1 C2 C3 113.5(10)
C1 C2 H2A 123.3
C3 C2 H2A 123.3
C4 C3 C2 109.3(13)
C4 C3 H3 125.3
C2 C3 H3 125.3
C4 S1 C1 93.2(4)
C1A C2A C3A 113.2(17)
C1A C2A H2A1 123.4
C3A C2A H2A1 123.4
C2A C1A S1A 111.7(16)
C2A C1A H1A1 124.1
S1A C1A H1A1 124.1
C4 C3A C2A 109.3(15)
C4 C3A H3A 125.3
C2A C3A H3A 125.3
C4 S1A C1A 93.6(8)
C3 C4 C3A 112.2(19)
C3 C4 C5 124.5(9)
C3A C4 C5 123.2(12)
C3 C4 S1A 0.8(13)
C3A C4 S1A 112.1(9)
C5 C4 S1A 124.7(5)
C3 C4 S1 112.7(9)
C3A C4 S1 0.4(14)
C5 C4 S1 122.8(3)
S1A C4 S1 112.5(5)
C9 C5 C6 117.7(3)
C9 C5 C4 122.5(3)
C6 C5 C4 119.8(3)
C19 C23 C22 117.8(3)
C19 C23 C24 122.0(3)
C22 C23 C24 120.2(3)
C25 C24 C23 127.9(3)
C25 C24 S2 109.7(2)
C23 C24 S2 122.4(3)

loop_
_geom_bond_atom_site_label_1
_geom_bond_atom_site_label_2
_geom_bond_distance
O2 C20 1.350(4)
O2 H2 0.8200
O1 C8 1.358(4)
O1 H1 0.8200
N2 C17 1.283(4)
N2 C16 1.462(4)
C12 N1 1.463(4)
C12 C13 1.547(4)
C12 H12A 0.9700
C12 H12B 0.9700
C13 C14 1.533(5)
C13 C16 1.535(4)
C13 C15 1.540(4)
C8 C7 1.396(5)
C8 C10 1.407(5)
C14 H14A 0.9600
C14 H14B 0.9600
C14 H14C 0.9600
C11 N1 1.278(4)
C11 C10 1.477(4)
C11 H11 0.9300
C18 C19 1.403(4)
C18 C20 1.414(5)
C18 C17 1.459(5)
C21 C22 1.375(5)
C21 C20 1.400(5)
C21 H21 0.9300
C15 H15A 0.9600
C15 H15B 0.9600
C15 H15C 0.9600
C10 C9 1.406(4)
C9 C5 1.385(4)
C9 H9 0.9300
C16 H16A 0.9700
C16 H16B 0.9700
C22 C23 1.401(5)
C22 H22 0.9300
C6 C7 1.379(5)
C6 C5 1.402(5)
C6 H6 0.9300
C7 H7 0.9300
C19 C23 1.389(5)
C19 H19 0.9300
C17 H17 0.9300
C27 C26 1.323(6)
C27 S2 1.702(4)
C27 H27 0.9300
C26 C25 1.427(5)
C26 H26 0.9300
C25 C24 1.434(4)
C25 H25 0.9300
S2 C24 1.711(4)
C1 C2 1.357(9)
C1 S1 1.715(10)
C1 H1A 0.9300
C2 C3 1.48(2)
C2 H2A 0.9300
C3 C4 1.395(13)
C3 H3 0.9300
S1 C4 1.699(4)
C2A C1A 1.341(15)
C2A C3A 1.49(3)
C2A H2A1 0.9300
C1A S1A 1.711(18)
C1A H1A1 0.9300
C3A C4 1.399(18)
C3A H3A 0.9300
S1A C4 1.695(8)
C4 C5 1.478(5)
C23 C24 1.470(4)

loop_
_geom_torsion_atom_site_label_1
_geom_torsion_atom_site_label_2
_geom_torsion_atom_site_label_3
_geom_torsion_atom_site_label_4
_geom_torsion
N1 C12 C13 C14 57.4(3)
N1 C12 C13 C16 -62.4(3)
N1 C12 C13 C15 176.7(3)
O1 C8 C10 C9 -178.6(3)
C7 C8 C10 C9 0.3(5)
O1 C8 C10 C11 0.8(5)
C7 C8 C10 C11 179.6(3)
N1 C11 C10 C9 177.9(3)
N1 C11 C10 C8 -1.4(5)
C8 C10 C9 C5 0.5(5)
C11 C10 C9 C5 -178.8(3)
C17 N2 C16 C13 -141.7(3)
C14 C13 C16 N2 177.4(3)
C15 C13 C16 N2 57.9(4)
C12 C13 C16 N2 -61.4(4)
C20 C21 C22 C23 1.6(5)
C5 C6 C7 C8 0.8(5)
O1 C8 C7 C6 177.9(3)
C10 C8 C7 C6 -0.9(5)
C20 C18 C19 C23 0.7(5)
C17 C18 C19 C23 -180.0(3)
C16 N2 C17 C18 179.7(3)
C19 C18 C17 N2 176.1(3)
C20 C18 C17 N2 -4.6(5)
C22 C21 C20 O2 178.7(3)
C22 C21 C20 C18 -2.5(5)
C19 C18 C20 O2 -179.9(3)
C17 C18 C20 O2 0.8(5)
C19 C18 C20 C21 1.3(5)
C17 C18 C20 C21 -178.0(3)
C10 C11 N1 C12 178.4(3)
C13 C12 N1 C11 141.6(3)
S2 C27 C26 C25 -0.2(4)
C27 C26 C25 C24 1.7(4)
C26 C27 S2 C24 -1.1(3)
S1 C1 C2 C3 -0.2(10)
C1 C2 C3 C4 -0.8(15)
C2 C1 S1 C4 0.9(8)
C3A C2A C1A S1A 0.3(18)
C1A C2A C3A C4 -1(3)
C2A C1A S1A C4 0.5(18)
C2 C3 C4 C3A 2(3)
C2 C3 C4 C5 -177.6(9)
C2 C3 C4 S1A -79(94)
C2 C3 C4 S1 1.5(15)
C2A C3A C4 C3 1(3)
C2A C3A C4 C5 179.9(19)
C2A C3A C4 S1A 1(3)
C2A C3A C4 S1 162(100)
C1A S1A C4 C3 99(95)
C1A S1A C4 C3A -1(3)
C1A S1A C4 C5 -179.6(16)
C1A S1A C4 S1 -1.3(15)
C1 S1 C4 C3 -1.5(12)
C1 S1 C4 C3A -20(100)
C1 S1 C4 C5 177.7(7)
C1 S1 C4 S1A -0.6(8)
C10 C9 C5 C6 -0.7(5)
C10 C9 C5 C4 -179.3(3)
C7 C6 C5 C9 0.0(5)
C7 C6 C5 C4 178.7(3)
C3 C4 C5 C9 175.3(11)
C3A C4 C5 C9 -4(2)
S1A C4 C5 C9 174.4(6)
S1 C4 C5 C9 -3.7(5)
C3 C4 C5 C6 -3.3(12)
C3A C4 C5 C6 177(2)
S1A C4 C5 C6 -4.3(7)
S1 C4 C5 C6 177.6(3)
C18 C19 C23 C22 -1.5(5)
C18 C19 C23 C24 179.0(3)
C21 C22 C23 C19 0.4(5)
C21 C22 C23 C24 179.8(3)
C26 C25 C24 C23 179.0(3)
C26 C25 C24 S2 -2.4(3)
C19 C23 C24 C25 178.2(3)
C22 C23 C24 C25 -1.2(5)
C19 C23 C24 S2 -0.2(5)
C22 C23 C24 S2 -179.7(2)
C27 S2 C24 C25 2.0(3)
C27 S2 C24 C23 -179.3(3)
